data_4128024
loop_
_publ_author_name
'Jaworski, Jonathan N.'
'Kozack, Caitlin V.'
'Tereniak, Stephen J.'
'Knapp, Spring Melody M.'
'Landis, Clark R.'
'Miller, Jeffrey T.'
'Stahl, Shannon S.'

_publ_section_title
;
 Operando Spectroscopic and Kinetic Characterization of Aerobic Allylic
 C-H Acetoxylation Catalyzed by
 Pd(OAc)<sub>2</sub>/4,5-Diazafluoren-9-one.
;
_journal_issue 26
_journal_name_full 'Journal of the American Chemical Society'
_journal_page_first 10462
_journal_page_last 10474
_journal_paper_doi 10.1021/jacs.9b04699
_journal_volume 141
_journal_year 2019
_chemical_formula_moiety 'C22 H24 O4 Pd2'
_chemical_formula_sum 'C22 H24 O4 Pd2'
_chemical_formula_weight 565.21
_space_group_crystal_system orthorhombic
_space_group_IT_number 19
_space_group_name_Hall 'P 2ac 2ab'
_space_group_name_H-M_alt 'P 21 21 21'
_symmetry_space_group_name_Hall 'P 2ac 2ab'
_symmetry_space_group_name_H-M 'P 21 21 21'
_atom_sites_solution_hydrogens geom
_atom_sites_solution_primary direct
_audit_creation_date 2016-02-17
_audit_creation_method
;
Olex2 1.2-dev
(compiled 2016.02.16 svn.r3264 for OlexSys, GUI svn.r5155)
;
_cell_angle_alpha 90
_cell_angle_beta 90
_cell_angle_gamma 90
_cell_formula_units_Z 4
_cell_length_a 9.804(3)
_cell_length_b 13.105(3)
_cell_length_c 16.366(5)
_cell_measurement_reflns_used 9731
_cell_measurement_temperature 100
_cell_measurement_theta_max 30.421
_cell_measurement_theta_min 2.421
_cell_volume 2102.7(10)
_computing_cell_refinement 'SAINT+ Ver. 2015.9-0 (Bruker-AXS, 2015)'
_computing_data_collection 'APEX3 Ver. 2015.9-0 (Bruker-AXS, 2015)'
_computing_data_reduction 'SAINT+ Ver. 2015.9-0 (Bruker-AXS, 2015)'
_computing_molecular_graphics 'OLEX2 (Dolomanov et al., 2009)'
_computing_publication_material 'OLEX2 (Dolomanov et al., 2009)'
_computing_structure_refinement 'XL (Sheldrick, 2015b)'
_computing_structure_solution 'XT (Sheldrick, 2015a)'
_diffrn_ambient_temperature 100.0
_diffrn_detector_area_resol_mean 7.9
_diffrn_detector_type 'CCD area detector'
_diffrn_measured_fraction_theta_full 0.993
_diffrn_measured_fraction_theta_max 0.994
_diffrn_measurement_device 'three-circle diffractometer'
_diffrn_measurement_device_type 'Bruker SMART APEX2 area detector'
_diffrn_measurement_method '0.5\% \w and 0.5\% \f scans'
_diffrn_radiation_collimation 'focusing mirrors'
_diffrn_radiation_monochromator 'mirror optics'
_diffrn_radiation_probe x-ray
_diffrn_radiation_type MoK\a
_diffrn_radiation_wavelength 0.71073
_diffrn_reflns_av_R_equivalents 0.0354
_diffrn_reflns_av_unetI/netI 0.0229
_diffrn_reflns_Laue_measured_fraction_full 0.993
_diffrn_reflns_Laue_measured_fraction_max 0.994
_diffrn_reflns_limit_h_max 14
_diffrn_reflns_limit_h_min -14
_diffrn_reflns_limit_k_max 18
_diffrn_reflns_limit_k_min -18
_diffrn_reflns_limit_l_max 23
_diffrn_reflns_limit_l_min -23
_diffrn_reflns_number 56285
_diffrn_reflns_point_group_measured_fraction_full 0.996
_diffrn_reflns_point_group_measured_fraction_max 0.996
_diffrn_reflns_theta_full 25.000
_diffrn_reflns_theta_max 30.570
_diffrn_reflns_theta_min 1.991
_diffrn_source 'microfocus sealed X-ray tube'
_diffrn_source_type 'Incoatec I\ms'
_exptl_absorpt_coefficient_mu 1.735
_exptl_absorpt_correction_T_max 0.7461
_exptl_absorpt_correction_T_min 0.6680
_exptl_absorpt_correction_type multi-scan
_exptl_absorpt_process_details 'SADABS-2014/5 (Krause et al., 2015) was used for absorption correction.'
_exptl_crystal_colour yellow
_exptl_crystal_colour_primary yellow
_exptl_crystal_density_diffrn 1.786
_exptl_crystal_density_method 'not measured'
_exptl_crystal_description block
_exptl_crystal_F_000 1120
_exptl_crystal_size_max 0.131
_exptl_crystal_size_mid 0.089
_exptl_crystal_size_min 0.07
_refine_diff_density_max 1.725
_refine_diff_density_min -0.752
_refine_diff_density_rms 0.093
_refine_ls_abs_structure_details
;
 Refined as an inversion twin.
;
_refine_ls_abs_structure_Flack 0.42(4)
_refine_ls_extinction_method none
_refine_ls_goodness_of_fit_ref 1.036
_refine_ls_hydrogen_treatment constr
_refine_ls_matrix_type full
_refine_ls_number_parameters 276
_refine_ls_number_reflns 6420
_refine_ls_number_restraints 8
_refine_ls_restrained_S_all 1.036
_refine_ls_R_factor_all 0.0307
_refine_ls_R_factor_gt 0.0270
_refine_ls_shift/su_max 0.001
_refine_ls_shift/su_mean 0.000
_refine_ls_structure_factor_coef Fsqd
_refine_ls_weighting_details 'w=1/[\s^2^(Fo^2^)+(0.0361P)^2^+1.1421P] where P=(Fo^2^+2Fc^2^)/3'
_refine_ls_weighting_scheme calc
_refine_ls_wR_factor_gt 0.0636
_refine_ls_wR_factor_ref 0.0646
_reflns_Friedel_coverage 0.787
_reflns_Friedel_fraction_full 1.000
_reflns_Friedel_fraction_max 0.999
_reflns_number_gt 5882
_reflns_number_total 6420
_reflns_threshold_expression 'I > 2\s(I)'
_cod_data_source_file ja9b04699_si_002.cif
_cod_data_source_block stahl222
_cod_original_cell_volume 2102.5(11)
_cod_database_code 4128024
_shelx_space_group_comment
;
The symmetry employed for this shelxl refinement is uniquely defined
by the following loop, which should always be used as a source of
symmetry information in preference to the above space-group names.
They are only intended as comments.
;
_shelx_estimated_absorpt_t_max 0.888
_shelx_estimated_absorpt_t_min 0.805
_olex2_refinement_description
;
1. Twinned data refinement
 Scales: 0.58(4) 0.42(4)
2. Fixed Uiso
 At 1.2 times of:
  All C(H) groups, All C(H,H,H,H) groups
 At 1.5 times of:
  All C(H,H,H) groups
3. Restrained distances
 C2A-C1 = C2-C1 = C15A-C14 = C15-C14
 1.40075 with sigma of 0.005
 C3A-C2A = C3-C2 = C16-C15 = C16A-C15A
 1.40911 with sigma of 0.005
4. Others
 Sof(H1BC)=Sof(H1BD)=Sof(C2A)=Sof(H2A)=Sof(C3A)=Sof(H3A)=1-FVAR(1)
 Sof(H1AA)=Sof(H1AB)=Sof(C2)=Sof(H2)=Sof(C3)=Sof(H3)=FVAR(1)
 Sof(H14C)=Sof(H14D)=Sof(C15A)=Sof(H15A)=Sof(C16A)=Sof(H16A)=1-FVAR(2)
 Sof(H14A)=Sof(H14B)=Sof(C15)=Sof(H15)=Sof(C16)=Sof(H16)=FVAR(2)
5.a Ternary CH refined with riding coordinates:
 C2(H2), C3(H3), C15(H15), C16(H16), C2A(H2A), C3A(H3A), C15A(H15A), C16A(H16A)
5.b Secondary CH2 refined with riding coordinates:
 C1(H1AA,H1AB), C1(H1BC,H1BD), C14(H14A,H14B), C14(H14C,H14D)
5.c Aromatic/amide H refined with riding coordinates:
 C5(H5), C6(H6), C7(H7), C8(H8), C9(H9), C18(H18), C19(H19), C20(H20),
 C21(H21), C22(H22)
5.d Idealised Me refined as rotating group:
 C11(H11A,H11B,H11C), C13(H13A,H13B,H13C)
;
_shelx_shelxl_version_number 2014/7
_olex2_submission_special_instructions 'No special instructions were received'

loop_
_space_group_symop_operation_xyz
'x, y, z'
'-x+1/2, -y, z+1/2'
'-x, y+1/2, -z+1/2'
'x+1/2, -y+1/2, -z'

loop_
_atom_site_label
_atom_site_type_symbol
_atom_site_fract_x
_atom_site_fract_y
_atom_site_fract_z
_atom_site_U_iso_or_equiv
_atom_site_adp_type
_atom_site_occupancy
_atom_site_site_symmetry_order
_atom_site_calc_flag
_atom_site_refinement_flags_posn
_atom_site_refinement_flags_occupancy
_atom_site_disorder_assembly
_atom_site_disorder_group
Pd1 Pd 0.43679(3) 0.68834(2) 0.29278(2) 0.02593(7) Uani 1 1 d . . . .
Pd2 Pd 0.48914(3) 0.46522(2) 0.29425(2) 0.02303(7) Uani 1 1 d . . . .
O1 O 0.3041(3) 0.6337(2) 0.1995(2) 0.0389(7) Uani 1 1 d . . . .
O2 O 0.3853(3) 0.4761(2) 0.18195(16) 0.0285(6) Uani 1 1 d . . . .
O3 O 0.6093(4) 0.6762(2) 0.2155(2) 0.0402(8) Uani 1 1 d . . . .
O4 O 0.6706(3) 0.5137(2) 0.23693(19) 0.0321(6) Uani 1 1 d . . . .
C1 C 0.5249(5) 0.7538(4) 0.3978(3) 0.0342(9) Uani 1 1 d D . . .
H1AA H 0.5386 0.7081 0.4453 0.041 Uiso 0.798(12) 1 calc R P A 1
H1AB H 0.6008 0.8024 0.3889 0.041 Uiso 0.798(12) 1 calc R P A 1
H1BC H 0.5959 0.7131 0.4258 0.041 Uiso 0.202(12) 1 calc R P A 2
H1BD H 0.5461 0.8276 0.3950 0.041 Uiso 0.202(12) 1 calc R P A 2
C2 C 0.3914(5) 0.7918(4) 0.3856(3) 0.0306(14) Uani 0.798(12) 1 d D P A 1
H2 H 0.3747 0.8655 0.3735 0.037 Uiso 0.798(12) 1 calc R P A 1
C3 C 0.2840(5) 0.7198(4) 0.3838(3) 0.0291(14) Uani 0.798(12) 1 d D P A 1
H3 H 0.2862 0.6710 0.4308 0.035 Uiso 0.798(12) 1 calc R P A 1
C4 C 0.1449(5) 0.7470(4) 0.3581(3) 0.0326(9) Uani 1 1 d . . . .
C5 C 0.0364(6) 0.6855(5) 0.3851(3) 0.0515(13) Uani 1 1 d . . B 1
H5 H 0.0548 0.6271 0.4177 0.062 Uiso 1 1 calc R . B 1
C6 C -0.0986(6) 0.7094(5) 0.3643(4) 0.0535(15) Uani 1 1 d . . B 1
H6 H -0.1715 0.6669 0.3819 0.064 Uiso 1 1 calc R . B 1
C7 C -0.1239(6) 0.7930(4) 0.3194(3) 0.0472(13) Uani 1 1 d . . B 1
H7 H -0.2158 0.8106 0.3076 0.057 Uiso 1 1 calc R . B 1
C8 C -0.0214(5) 0.8536(4) 0.2900(4) 0.0444(10) Uani 1 1 d . . B 1
H8 H -0.0419 0.9104 0.2561 0.053 Uiso 1 1 calc R . B 1
C9 C 0.1115(5) 0.8315(4) 0.3099(3) 0.0434(12) Uani 1 1 d . . B 1
H9 H 0.1823 0.8746 0.2905 0.052 Uiso 1 1 calc R . B 1
C10 C 0.3106(4) 0.5504(4) 0.1630(2) 0.0295(9) Uani 1 1 d . . . .
C11 C 0.2183(5) 0.5373(4) 0.0892(3) 0.0384(10) Uani 1 1 d . . . .
H11A H 0.1272 0.5166 0.1074 0.058 Uiso 1 1 calc GR . . .
H11B H 0.2561 0.4847 0.0531 0.058 Uiso 1 1 calc GR . . .
H11C H 0.2121 0.6020 0.0595 0.058 Uiso 1 1 calc GR . . .
C12 C 0.6884(4) 0.6008(3) 0.2074(3) 0.0303(8) Uani 1 1 d . . . .
C13 C 0.8195(5) 0.6190(4) 0.1601(3) 0.0470(13) Uani 1 1 d . . . .
H13A H 0.8025 0.6679 0.1160 0.070 Uiso 1 1 calc GR . . .
H13B H 0.8516 0.5544 0.1369 0.070 Uiso 1 1 calc GR . . .
H13C H 0.8892 0.6465 0.1970 0.070 Uiso 1 1 calc GR . . .
C14 C 0.3323(5) 0.4086(4) 0.3685(3) 0.0341(9) Uani 1 1 d D . . .
H14A H 0.2824 0.4592 0.4020 0.041 Uiso 0.864(12) 1 calc R P C 1
H14B H 0.2726 0.3558 0.3440 0.041 Uiso 0.864(12) 1 calc R P C 1
H14C H 0.2547 0.4549 0.3794 0.041 Uiso 0.136(12) 1 calc R P C 2
H14D H 0.3052 0.3366 0.3598 0.041 Uiso 0.136(12) 1 calc R P C 2
C15 C 0.4577(5) 0.3753(4) 0.3988(3) 0.0292(12) Uani 0.864(12) 1 d D P C 1
H15 H 0.4816 0.3012 0.3986 0.035 Uiso 0.864(12) 1 calc R P C 1
C16 C 0.5566(5) 0.4492(4) 0.4188(3) 0.0282(12) Uani 0.864(12) 1 d D P C 1
H16 H 0.5212 0.5040 0.4557 0.034 Uiso 0.864(12) 1 calc R P C 1
C17 C 0.7012(5) 0.4228(4) 0.4345(3) 0.0363(10) Uani 1 1 d . . . .
C18 C 0.7749(6) 0.4877(4) 0.4860(3) 0.0426(11) Uani 1 1 d . . D 1
H18 H 0.7333 0.5475 0.5075 0.051 Uiso 1 1 calc R . D 1
C19 C 0.9097(6) 0.4642(5) 0.5056(3) 0.0494(13) Uani 1 1 d . . D 1
H19 H 0.9596 0.5080 0.5409 0.059 Uiso 1 1 calc R . D 1
C20 C 0.9717(5) 0.3778(5) 0.4742(4) 0.0527(14) Uani 1 1 d . . D 1
H20 H 1.0632 0.3616 0.4882 0.063 Uiso 1 1 calc R . D 1
C21 C 0.8997(7) 0.3167(5) 0.4230(4) 0.0572(16) Uani 1 1 d . . D 1
H21 H 0.9419 0.2577 0.4005 0.069 Uiso 1 1 calc R . D 1
C22 C 0.7669(6) 0.3387(4) 0.4032(3) 0.0462(12) Uani 1 1 d . . D 1
H22 H 0.7192 0.2948 0.3669 0.055 Uiso 1 1 calc R . D 1
C2A C 0.3897(10) 0.7279(14) 0.4145(10) 0.024(5) Uiso 0.202(12) 1 d D P A 2
H2A H 0.3572 0.6806 0.4583 0.029 Uiso 0.202(12) 1 calc R P A 2
C3A C 0.3073(18) 0.7840(13) 0.3602(10) 0.018(4) Uiso 0.202(12) 1 d D P A 2
H3A H 0.3251 0.8590 0.3566 0.022 Uiso 0.202(12) 1 calc R P A 2
C15A C 0.4517(15) 0.426(2) 0.4131(15) 0.026(7) Uiso 0.136(12) 1 d D P C 2
H15A H 0.4567 0.4757 0.4590 0.032 Uiso 0.136(12) 1 calc R P C 2
C16A C 0.566(2) 0.370(2) 0.3859(15) 0.021(7) Uiso 0.136(12) 1 d D P C 2
H16A H 0.5596 0.2942 0.3798 0.025 Uiso 0.136(12) 1 calc R P C 2

loop_
_atom_site_aniso_label
_atom_site_aniso_U_11
_atom_site_aniso_U_22
_atom_site_aniso_U_33
_atom_site_aniso_U_23
_atom_site_aniso_U_13
_atom_site_aniso_U_12
Pd1 0.02881(14) 0.02316(13) 0.02583(12) -0.00041(13) 0.00509(13) 0.00449(10)
Pd2 0.02096(12) 0.02391(13) 0.02423(12) 0.00395(12) 0.00170(11) 0.00112(10)
O1 0.0482(17) 0.0382(17) 0.0301(15) -0.0064(15) -0.0111(15) 0.0162(14)
O2 0.0307(14) 0.0281(15) 0.0268(12) 0.0012(11) -0.0019(10) -0.0014(12)
O3 0.0509(19) 0.0251(14) 0.0446(18) -0.0006(15) 0.0204(16) -0.0030(13)
O4 0.0231(14) 0.0317(16) 0.0415(16) 0.0084(12) 0.0068(12) 0.0023(12)
C1 0.034(2) 0.032(2) 0.037(2) -0.0094(18) 0.0024(17) -0.0025(18)
C2 0.030(3) 0.032(3) 0.030(2) -0.009(2) 0.005(2) -0.002(2)
C3 0.029(3) 0.034(3) 0.024(2) -0.003(2) 0.0051(19) -0.001(2)
C4 0.029(2) 0.041(2) 0.0283(18) -0.0072(18) 0.0031(15) 0.0025(19)
C5 0.058(3) 0.051(3) 0.045(3) 0.012(2) 0.004(2) 0.002(3)
C6 0.037(3) 0.063(4) 0.061(3) 0.009(3) 0.013(2) -0.003(3)
C7 0.035(3) 0.053(3) 0.053(3) -0.006(2) 0.010(2) -0.003(2)
C8 0.043(2) 0.040(2) 0.050(2) -0.001(2) 0.000(2) 0.0052(19)
C9 0.036(2) 0.045(3) 0.049(3) 0.000(2) 0.003(2) -0.007(2)
C10 0.0253(19) 0.040(2) 0.0229(17) 0.0049(16) 0.0014(14) 0.0002(18)
C11 0.035(2) 0.051(3) 0.0295(19) 0.003(2) -0.0068(17) -0.001(2)
C12 0.0279(18) 0.0323(19) 0.0308(17) -0.009(2) 0.0074(19) -0.0060(15)
C13 0.040(3) 0.047(3) 0.054(3) -0.014(2) 0.027(2) -0.013(2)
C14 0.032(2) 0.041(3) 0.0292(19) 0.0038(18) 0.0086(17) -0.0037(19)
C15 0.041(3) 0.027(3) 0.0201(19) 0.0051(18) 0.0023(17) -0.007(2)
C16 0.034(3) 0.029(2) 0.0214(19) -0.0011(17) -0.0020(17) 0.000(2)
C17 0.035(2) 0.043(3) 0.031(2) 0.0116(19) -0.0042(18) 0.0000(19)
C18 0.052(3) 0.036(3) 0.040(2) 0.002(2) 0.002(2) 0.004(2)
C19 0.056(3) 0.051(3) 0.041(2) -0.002(2) -0.014(2) -0.012(3)
C20 0.032(3) 0.071(4) 0.055(3) 0.014(3) -0.003(2) 0.005(3)
C21 0.070(4) 0.046(3) 0.056(3) -0.002(3) 0.005(3) 0.023(3)
C22 0.056(3) 0.045(3) 0.038(2) -0.005(2) -0.009(2) -0.007(2)

loop_
_atom_type_symbol
_atom_type_description
_atom_type_scat_dispersion_real
_atom_type_scat_dispersion_imag
_atom_type_scat_source
C C 0.0033 0.0016 'International Tables Vol C Tables 4.2.6.8 and 6.1.1.4'
H H 0.0000 0.0000 'International Tables Vol C Tables 4.2.6.8 and 6.1.1.4'
O O 0.0106 0.0060 'International Tables Vol C Tables 4.2.6.8 and 6.1.1.4'
Pd Pd -0.9988 1.0072 'International Tables Vol C Tables 4.2.6.8 and 6.1.1.4'

loop_
_geom_angle_atom_site_label_1
_geom_angle_atom_site_label_2
_geom_angle_atom_site_label_3
_geom_angle
O1 Pd1 Pd2 77.31(8)
O1 Pd1 C3 97.79(17)
O3 Pd1 Pd2 78.02(8)
O3 Pd1 O1 91.98(14)
O3 Pd1 C3 169.57(16)
C1 Pd1 Pd2 108.90(13)
C1 Pd1 O1 166.50(15)
C1 Pd1 O3 100.98(16)
C1 Pd1 C3 69.05(18)
C1 Pd1 C2A 38.7(3)
C2 Pd1 Pd2 132.19(16)
C2 Pd1 O1 127.64(16)
C2 Pd1 O3 130.91(16)
C2 Pd1 C1 39.44(17)
C2 Pd1 C3 38.95(17)
C3 Pd1 Pd2 107.64(15)
C2A Pd1 Pd2 105.8(5)
C2A Pd1 O1 128.7(3)
C2A Pd1 O3 139.2(3)
C3A Pd1 Pd2 133.6(5)
C3A Pd1 O1 102.0(5)
C3A Pd1 O3 147.4(5)
C3A Pd1 C1 64.9(5)
C3A Pd1 C2A 39.1(3)
O2 Pd2 Pd1 80.95(8)
O2 Pd2 O4 89.95(12)
O2 Pd2 C16 168.90(16)
O4 Pd2 Pd1 81.12(8)
O4 Pd2 C16 101.03(16)
C14 Pd2 Pd1 103.11(13)
C14 Pd2 O2 100.08(15)
C14 Pd2 O4 169.58(15)
C14 Pd2 C15 38.87(17)
C14 Pd2 C16 69.04(18)
C15 Pd2 Pd1 122.25(14)
C15 Pd2 O2 132.71(15)
C15 Pd2 O4 130.92(16)
C15 Pd2 C16 38.65(16)
C16 Pd2 Pd1 99.01(13)
C15A Pd2 Pd1 103.1(8)
C15A Pd2 O2 139.5(4)
C15A Pd2 O4 130.6(4)
C15A Pd2 C14 39.4(4)
C15A Pd2 C16A 39.7(4)
C16A Pd2 Pd1 131.0(7)
C16A Pd2 O2 147.2(7)
C16A Pd2 O4 101.3(7)
C16A Pd2 C14 68.7(7)
C10 O1 Pd1 127.4(3)
C10 O2 Pd2 123.4(3)
C12 O3 Pd1 127.8(3)
C12 O4 Pd2 124.3(3)
Pd1 C1 H1AA 116.7
Pd1 C1 H1AB 116.7
Pd1 C1 H1BC 116.5
Pd1 C1 H1BD 116.5
H1AA C1 H1AB 113.7
H1BC C1 H1BD 113.5
C2 C1 Pd1 69.4(3)
C2 C1 H1AA 116.7
C2 C1 H1AB 116.7
C2A C1 Pd1 70.8(8)
C2A C1 H1BC 116.5
C2A C1 H1BD 116.5
Pd1 C2 H2 121.3
C1 C2 Pd1 71.1(3)
C1 C2 H2 121.3
C3 C2 Pd1 73.1(3)
C3 C2 C1 117.2(5)
C3 C2 H2 121.3
Pd1 C3 H3 113.3
C2 C3 Pd1 67.9(3)
C2 C3 H3 113.3
C2 C3 C4 122.3(5)
C4 C3 Pd1 119.5(3)
C4 C3 H3 113.3
C5 C4 C3 118.1(4)
C9 C4 C3 124.8(4)
C9 C4 C5 117.0(4)
C4 C5 H5 119.7
C6 C5 C4 120.6(5)
C6 C5 H5 119.7
C5 C6 H6 120.4
C7 C6 C5 119.3(5)
C7 C6 H6 120.4
C6 C7 H7 119.0
C6 C7 C8 122.1(5)
C8 C7 H7 119.0
C7 C8 H8 120.3
C7 C8 C9 119.4(5)
C9 C8 H8 120.3
C4 C9 H9 119.2
C8 C9 C4 121.5(5)
C8 C9 H9 119.2
O1 C10 O2 126.1(4)
O1 C10 C11 116.7(4)
O2 C10 C11 117.1(4)
C10 C11 H11A 109.5
C10 C11 H11B 109.5
C10 C11 H11C 109.5
H11A C11 H11B 109.5
H11A C11 H11C 109.5
H11B C11 H11C 109.5
O3 C12 C13 116.8(4)
O4 C12 O3 126.0(4)
O4 C12 C13 117.2(4)
C12 C13 H13A 109.5
C12 C13 H13B 109.5
C12 C13 H13C 109.5
H13A C13 H13B 109.5
H13A C13 H13C 109.5
H13B C13 H13C 109.5
Pd2 C14 H14A 116.5
Pd2 C14 H14B 116.5
Pd2 C14 H14C 116.8
Pd2 C14 H14D 116.8
H14A C14 H14B 113.5
H14C C14 H14D 113.8
C15 C14 Pd2 70.7(2)
C15 C14 H14A 116.5
C15 C14 H14B 116.5
C15A C14 Pd2 68.4(12)
C15A C14 H14C 116.8
C15A C14 H14D 116.8
Pd2 C15 H15 120.5
C14 C15 Pd2 70.4(2)
C14 C15 H15 120.5
C14 C15 C16 118.3(5)
C16 C15 Pd2 72.7(3)
C16 C15 H15 120.5
Pd2 C16 H16 113.3
C15 C16 Pd2 68.6(2)
C15 C16 H16 113.3
C15 C16 C17 122.6(5)
C17 C16 Pd2 118.7(3)
C17 C16 H16 113.3
C18 C17 C16 117.2(5)
C22 C17 C16 124.8(5)
C22 C17 C18 118.0(5)
C17 C18 H18 120.2
C19 C18 C17 119.6(5)
C19 C18 H18 120.2
C18 C19 H19 119.6
C20 C19 C18 120.8(5)
C20 C19 H19 119.6
C19 C20 H20 120.5
C21 C20 C19 118.9(5)
C21 C20 H20 120.5
C20 C21 H21 119.5
C20 C21 C22 121.0(6)
C22 C21 H21 119.5
C17 C22 H22 119.2
C21 C22 C17 121.7(5)
C21 C22 H22 119.2
Pd1 C2A H2A 126.4
C1 C2A Pd1 70.5(7)
C1 C2A H2A 126.4
C1 C2A C3A 107.1(12)
C3A C2A Pd1 70.0(10)
C3A C2A H2A 126.4
Pd1 C3A H3A 116.8
C4 C3A Pd1 113.2(9)
C4 C3A H3A 116.8
C2A C3A Pd1 70.9(10)
C2A C3A C4 114.2(12)
C2A C3A H3A 116.8
Pd2 C15A H15A 122.6
C14 C15A Pd2 72.2(10)
C14 C15A H15A 122.6
C14 C15A C16A 114.7(18)
C16A C15A Pd2 71.9(15)
C16A C15A H15A 122.6
Pd2 C16A H16A 119.9
C17 C16A Pd2 112.0(14)
C17 C16A H16A 119.9
C15A C16A Pd2 68.4(15)
C15A C16A C17 105.2(15)
C15A C16A H16A 119.9

loop_
_geom_bond_atom_site_label_1
_geom_bond_atom_site_label_2
_geom_bond_distance
Pd1 Pd2 2.9687(8)
Pd1 O1 2.130(3)
Pd1 O3 2.118(3)
Pd1 C1 2.106(4)
Pd1 C2 2.084(5)
Pd1 C3 2.152(5)
Pd1 C2A 2.110(17)
Pd1 C3A 2.098(17)
Pd2 O2 2.106(3)
Pd2 O4 2.109(3)
Pd2 C14 2.096(4)
Pd2 C15 2.100(4)
Pd2 C16 2.154(4)
Pd2 C15A 2.05(3)
Pd2 C16A 2.09(3)
O1 C10 1.247(5)
O2 C10 1.257(5)
O3 C12 1.262(5)
O4 C12 1.252(5)
C1 H1AA 0.9900
C1 H1AB 0.9900
C1 H1BC 0.9900
C1 H1BD 0.9900
C1 C2 1.414(6)
C1 C2A 1.395(9)
C2 H2 1.0000
C2 C3 1.414(6)
C3 H3 1.0000
C3 C4 1.472(7)
C4 C5 1.406(8)
C4 C9 1.398(7)
C4 C3A 1.665(19)
C5 H5 0.9500
C5 C6 1.402(9)
C6 H6 0.9500
C6 C7 1.342(8)
C7 H7 0.9500
C7 C8 1.368(7)
C8 H8 0.9500
C8 C9 1.373(7)
C9 H9 0.9500
C10 C11 1.518(6)
C11 H11A 0.9800
C11 H11B 0.9800
C11 H11C 0.9800
C12 C13 1.520(6)
C13 H13A 0.9800
C13 H13B 0.9800
C13 H13C 0.9800
C14 H14A 0.9900
C14 H14B 0.9900
C14 H14C 0.9900
C14 H14D 0.9900
C14 C15 1.396(6)
C14 C15A 1.398(9)
C15 H15 1.0000
C15 C16 1.409(6)
C16 H16 1.0000
C16 C17 1.482(7)
C17 C18 1.398(7)
C17 C22 1.375(8)
C17 C16A 1.70(3)
C18 H18 0.9500
C18 C19 1.395(8)
C19 H19 0.9500
C19 C20 1.384(9)
C20 H20 0.9500
C20 C21 1.357(9)
C21 H21 0.9500
C21 C22 1.372(9)
C22 H22 0.9500
C2A H2A 1.0000
C2A C3A 1.408(9)
C3A H3A 1.0000
C15A H15A 1.0000
C15A C16A 1.406(9)
C16A H16A 1.0000

loop_
_geom_torsion_atom_site_label_1
_geom_torsion_atom_site_label_2
_geom_torsion_atom_site_label_3
_geom_torsion_atom_site_label_4
_geom_torsion
Pd1 O1 C10 O2 10.7(7)
Pd1 O1 C10 C11 -170.0(3)
Pd1 O3 C12 O4 8.8(7)
Pd1 O3 C12 C13 -168.7(3)
Pd1 C1 C2 C3 58.6(4)
Pd1 C1 C2A C3A -60.8(12)
Pd1 C2 C3 C4 -111.9(5)
Pd1 C3 C4 C5 121.6(4)
Pd1 C3 C4 C9 -60.0(6)
Pd1 C2A C3A C4 107.5(11)
Pd2 O2 C10 O1 12.6(6)
Pd2 O2 C10 C11 -166.7(3)
Pd2 O4 C12 O3 9.0(7)
Pd2 O4 C12 C13 -173.4(3)
Pd2 C14 C15 C16 56.6(4)
Pd2 C14 C15A C16A -59(2)
Pd2 C15 C16 C17 -111.2(4)
Pd2 C16 C17 C18 125.3(4)
Pd2 C16 C17 C22 -55.7(6)
Pd2 C15A C16A C17 108.0(14)
C1 C2 C3 Pd1 -57.6(4)
C1 C2 C3 C4 -169.5(4)
C1 C2A C3A Pd1 61.1(11)
C1 C2A C3A C4 168.6(11)
C2 C3 C4 C5 -157.2(5)
C2 C3 C4 C9 21.2(8)
C3 C4 C5 C6 178.2(5)
C3 C4 C9 C8 -178.3(5)
C4 C5 C6 C7 -1.2(9)
C5 C4 C9 C8 0.2(8)
C5 C6 C7 C8 2.9(9)
C6 C7 C8 C9 -3.1(9)
C7 C8 C9 C4 1.5(9)
C9 C4 C5 C6 -0.3(8)
C14 C15 C16 Pd2 -55.5(4)
C14 C15 C16 C17 -166.7(4)
C14 C15A C16A Pd2 60(2)
C14 C15A C16A C17 167.7(19)
C15 C16 C17 C18 -153.0(4)
C15 C16 C17 C22 26.0(7)
C16 C17 C18 C19 177.3(5)
C16 C17 C22 C21 -177.3(5)
C17 C18 C19 C20 0.5(8)
C18 C17 C22 C21 1.7(8)
C18 C19 C20 C21 0.8(9)
C19 C20 C21 C22 -0.8(9)
C20 C21 C22 C17 -0.4(9)
C22 C17 C18 C19 -1.7(7)

loop_
_twin_individual_id
_twin_individual_mass_fraction_refined
1 0.58(4)
2 0.42(4)
